data_4031892
loop_
_publ_author_name
'Siva Kumari, A. Leela'
'Kumara Swamy, K. C.'

_publ_section_title
;
 Gold-Catalyzed Concomitant [3 + 3] Cycloaddition/Cascade
 Heterocyclization of Enynones/Enynals with Azides Leading to
 Furanotriazines.
;
_journal_issue 4
_journal_name_full 'The Journal of organic chemistry'
_journal_page_first 1425
_journal_page_last 1433
_journal_paper_doi 10.1021/acs.joc.5b02567
_journal_volume 81
_journal_year 2016
_chemical_formula_sum 'C31 H25 N3 O2'
_chemical_formula_weight 471.54
_chemical_name_systematic
; 
 ? 
;
_space_group_IT_number 14
_symmetry_cell_setting monoclinic
_symmetry_space_group_name_Hall '-P 2yn'
_symmetry_space_group_name_H-M 'P 1 21/n 1'
_atom_sites_solution_hydrogens geom
_atom_sites_solution_primary direct
_atom_sites_solution_secondary difmap
_audit_creation_method SHELXL-97
_cell_angle_alpha 90.00
_cell_angle_beta 94.613(3)
_cell_angle_gamma 90.00
_cell_formula_units_Z 4
_cell_length_a 7.5985(7)
_cell_length_b 10.1256(8)
_cell_length_c 34.045(3)
_cell_measurement_reflns_used 9934
_cell_measurement_temperature 273(2)
_cell_measurement_theta_max 24.68
_cell_measurement_theta_min 2.34
_cell_volume 2610.9(4)
_computing_cell_refinement 'Bruker SAINT'
_computing_data_collection 'Bruker APEX2'
_computing_data_reduction 'Bruker SAINT'
_computing_molecular_graphics 'Bruker SAINT'
_computing_publication_material 'Bruker SAINT'
_computing_structure_refinement 'SHELXL-97 (Sheldrick, 1997)'
_computing_structure_solution 'SHELXS-97 (Sheldrick, 1990)'
_diffrn_ambient_temperature 273(2)
_diffrn_measured_fraction_theta_full 0.986
_diffrn_measured_fraction_theta_max 0.986
_diffrn_measurement_device_type 'Bruker APEX-II CCD'
_diffrn_measurement_method '\f and \w scans'
_diffrn_radiation_monochromator graphite
_diffrn_radiation_source 'fine-focus sealed tube'
_diffrn_radiation_type MoK\a
_diffrn_radiation_wavelength 0.71073
_diffrn_reflns_av_R_equivalents 0.0514
_diffrn_reflns_av_sigmaI/netI 0.0257
_diffrn_reflns_limit_h_max 8
_diffrn_reflns_limit_h_min -8
_diffrn_reflns_limit_k_max 11
_diffrn_reflns_limit_k_min -11
_diffrn_reflns_limit_l_max 39
_diffrn_reflns_limit_l_min -40
_diffrn_reflns_number 45400
_diffrn_reflns_theta_full 24.79
_diffrn_reflns_theta_max 24.79
_diffrn_reflns_theta_min 2.34
_exptl_absorpt_coefficient_mu 0.076
_exptl_absorpt_correction_T_max 0.985
_exptl_absorpt_correction_T_min 0.980
_exptl_absorpt_correction_type multi-scan
_exptl_absorpt_process_details BRUKARSADBAS
_exptl_crystal_colour Yellow
_exptl_crystal_density_diffrn 1.200
_exptl_crystal_density_method 'not measured'
_exptl_crystal_description blocks
_exptl_crystal_F_000 992
_exptl_crystal_size_max 0.24
_exptl_crystal_size_mid 0.18
_exptl_crystal_size_min 0.12
_refine_diff_density_max 0.430
_refine_diff_density_min -0.463
_refine_diff_density_rms 0.138
_refine_ls_extinction_method none
_refine_ls_goodness_of_fit_ref 1.162
_refine_ls_hydrogen_treatment mixed
_refine_ls_matrix_type full
_refine_ls_number_parameters 326
_refine_ls_number_reflns 4407
_refine_ls_number_restraints 0
_refine_ls_restrained_S_all 1.162
_refine_ls_R_factor_all 0.1181
_refine_ls_R_factor_gt 0.1012
_refine_ls_shift/su_max 0.000
_refine_ls_shift/su_mean 0.000
_refine_ls_structure_factor_coef Fsqd
_refine_ls_weighting_details 'calc w=1/[\s^2^(Fo^2^)+(0.1366P)^2^+3.3089P] where P=(Fo^2^+2Fc^2^)/3'
_refine_ls_weighting_scheme calc
_refine_ls_wR_factor_gt 0.2963
_refine_ls_wR_factor_ref 0.3112
_reflns_number_gt 3723
_reflns_number_total 4407
_reflns_threshold_expression >2sigma(I)
_cod_data_source_file jo5b02567_si_002.cif
_cod_data_source_block compound-12
_cod_depositor_comments
;
The following automatic conversions were performed:

'_symmetry_cell_setting' value 'Monoclinic' changed to 'monoclinic'
according to
/usr/data/users/saulius/crontab/automatic-downloads/current/ACS/lib/dictionaries/cif_core.dic
dictionary named 'cif_core.dic' version 2.4.2 from 2011-04-26.

Automatic conversion script
Id: cif_fix_values 4268 2015-11-12 08:31:59Z antanas 
;
_cod_original_sg_symbol_H-M P2(1)/n
_cod_database_code 4031892

loop_
_symmetry_equiv_pos_as_xyz
'x, y, z'
'-x+1/2, y+1/2, -z+1/2'
'-x, -y, -z'
'x-1/2, -y-1/2, z-1/2'

loop_
_atom_site_label
_atom_site_type_symbol
_atom_site_fract_x
_atom_site_fract_y
_atom_site_fract_z
_atom_site_U_iso_or_equiv
_atom_site_adp_type
_atom_site_occupancy
_atom_site_symmetry_multiplicity
_atom_site_calc_flag
_atom_site_refinement_flags
C29 C 1.4249(6) -0.0735(5) 0.29422(14) 0.0678(12) Uani 1 1 d .
H29 H 1.5442 -0.0836 0.3044 0.081 Uiso 1 1 calc R
C27 C 1.1236(5) -0.1415(4) 0.29112(12) 0.0542(10) Uani 1 1 d .
H27 H 1.0357 -0.1996 0.2995 0.065 Uiso 1 1 calc R
C25 C 0.8868(5) -0.0227(5) 0.25080(11) 0.0577(11) Uani 1 1 d .
H25A H 0.8227 -0.1073 0.2527 0.069 Uiso 1 1 calc R
H25B H 0.8357 0.0411 0.2688 0.069 Uiso 1 1 calc R
N2 N 0.7767(4) 0.1412(4) 0.20614(9) 0.0538(8) Uani 1 1 d .
N3 N 0.7479(4) 0.1951(3) 0.17220(9) 0.0542(9) Uani 1 1 d .
O1 O 0.9478(5) 0.2160(4) 0.08456(11) 0.0869(11) Uani 1 1 d .
C30 C 1.3810(6) 0.0236(6) 0.26762(16) 0.0772(14) Uani 1 1 d .
H30 H 1.4698 0.0807 0.2592 0.093 Uiso 1 1 calc R
C5 C 0.7838(10) -0.2960(6) 0.16106(14) 0.095(2) Uani 1 1 d .
H5 H 0.9029 -0.3206 0.1584 0.114 Uiso 1 1 calc R
O2 O 1.1318(8) -0.0772(9) 0.11344(16) 0.191(4) Uani 1 1 d .
C24 C 0.6813(11) -0.0858(6) 0.06960(17) 0.0974(19) Uani 1 1 d .
H24 H 0.6240 -0.0569 0.0919 0.117 Uiso 1 1 calc R
C28 C 1.2989(6) -0.1562(5) 0.30633(13) 0.0640(11) Uani 1 1 d .
H28 H 1.3299 -0.2235 0.3250 0.077 Uiso 1 1 calc R
C26 C 1.0775(5) -0.0441(4) 0.26427(10) 0.0471(9) Uani 1 1 d .
N1 N 0.8586(4) 0.0269(4) 0.21027(9) 0.0540(9) Uani 1 1 d .
C12 C 0.6827(8) 0.4057(5) 0.06559(14) 0.0761(14) Uani 1 1 d .
H12 H 0.7957 0.4241 0.0568 0.091 Uiso 1 1 calc R
C14 C 0.3759(8) 0.4580(6) 0.06467(15) 0.0847(16) Uani 1 1 d .
C16 C 0.4953(6) 0.2733(5) 0.10272(12) 0.0590(11) Uani 1 1 d .
H16 H 0.4778 0.2016 0.1200 0.071 Uiso 1 1 calc R
C15 C 0.3546(7) 0.3519(6) 0.08912(13) 0.0730(13) Uani 1 1 d .
H15 H 0.2402 0.3322 0.0969 0.088 Uiso 1 1 calc R
C31 C 1.2081(6) 0.0395(5) 0.25277(13) 0.0652(12) Uani 1 1 d .
H31 H 1.1783 0.1084 0.2345 0.078 Uiso 1 1 calc R
C3 C 0.8863(5) -0.0656(5) 0.17836(11) 0.0577(11) Uani 1 1 d .
H3 H 1.0030 -0.1103 0.1841 0.069 Uiso 1 1 calc R
C7 C 0.4763(16) -0.3520(9) 0.1568(2) 0.131(3) Uani 1 1 d .
H7 H 0.3833 -0.4136 0.1513 0.158 Uiso 1 1 calc R
C9 C 0.5691(7) -0.1404(5) 0.17702(19) 0.0869(16) Uani 1 1 d .
H9 H 0.5380 -0.0552 0.1859 0.104 Uiso 1 1 calc R
C23 C 0.5831(14) -0.1246(8) 0.0357(2) 0.135(3) Uani 1 1 d .
H23 H 0.4579 -0.1242 0.0352 0.162 Uiso 1 1 calc R
C21 C 0.8461(18) -0.1665(8) 0.00396(19) 0.136(4) Uani 1 1 d .
H21 H 0.9015 -0.1936 -0.0188 0.163 Uiso 1 1 calc R
C1 C 0.8197(5) 0.1337(4) 0.13975(11) 0.0498(9) Uani 1 1 d .
C10 C 0.8172(6) 0.2181(4) 0.10340(12) 0.0586(11) Uani 1 1 d .
C11 C 0.6627(5) 0.3000(4) 0.09097(11) 0.0547(10) Uani 1 1 d .
C13 C 0.5420(9) 0.4835(6) 0.05306(16) 0.0867(16) Uani 1 1 d .
H13 H 0.5591 0.5561 0.0361 0.104 Uiso 1 1 calc R
C17 C 0.2212(11) 0.5442(9) 0.0513(2) 0.134(3) Uani 1 1 d .
H17A H 0.1280 0.5337 0.0693 0.201 Uiso 1 1 calc R
H17B H 0.1759 0.5183 0.0246 0.201 Uiso 1 1 calc R
H17C H 0.2590 0.6367 0.0512 0.201 Uiso 1 1 calc R
C4 C 0.7431(7) -0.1701(4) 0.17301(11) 0.0650(12) Uani 1 1 d .
C6 C 0.6440(17) -0.3890(6) 0.15279(18) 0.123(3) Uani 1 1 d .
H6 H 0.6693 -0.4760 0.1445 0.148 Uiso 1 1 calc R
C8 C 0.4395(10) -0.2330(7) 0.1683(2) 0.115(3) Uani 1 1 d .
H8 H 0.3198 -0.2096 0.1707 0.138 Uiso 1 1 calc R
C2 C 0.8919(5) 0.0150(5) 0.14129(11) 0.0597(11) Uani 1 1 d .
C18 C 0.9790(9) -0.0501(7) 0.10815(16) 0.104(2) Uani 1 1 d .
C19 C 0.8624(11) -0.0892(5) 0.07097(13) 0.091(2) Uani 1 1 d .
C22 C 0.658(2) -0.1620(10) 0.0040(2) 0.161(4) Uani 1 1 d .
H22 H 0.5860 -0.1862 -0.0190 0.193 Uiso 1 1 calc R
C20 C 0.9446(16) -0.1298(7) 0.0382(2) 0.146(4) Uani 1 1 d .
H20 H 1.0698 -0.1326 0.0393 0.176 Uiso 1 1 calc R

loop_
_atom_site_aniso_label
_atom_site_aniso_U_11
_atom_site_aniso_U_22
_atom_site_aniso_U_33
_atom_site_aniso_U_23
_atom_site_aniso_U_13
_atom_site_aniso_U_12
C29 0.048(2) 0.085(3) 0.069(3) -0.004(2) -0.006(2) 0.011(2)
C27 0.056(2) 0.054(2) 0.053(2) 0.0012(18) 0.0059(17) -0.0012(18)
C25 0.046(2) 0.086(3) 0.0404(19) 0.0012(19) 0.0009(15) 0.001(2)
N2 0.0525(19) 0.066(2) 0.0426(17) -0.0107(15) -0.0001(13) -0.0015(16)
N3 0.057(2) 0.059(2) 0.0464(18) -0.0106(15) 0.0015(14) 0.0016(15)
O1 0.073(2) 0.107(3) 0.086(2) 0.012(2) 0.0357(18) -0.001(2)
C30 0.048(2) 0.101(4) 0.083(3) 0.016(3) 0.002(2) -0.011(2)
C5 0.161(6) 0.069(3) 0.053(3) -0.004(2) 0.002(3) 0.029(4)
O2 0.135(4) 0.333(10) 0.111(4) 0.035(5) 0.050(3) 0.148(6)
C24 0.146(6) 0.082(4) 0.063(3) -0.013(3) 0.001(3) 0.014(4)
C28 0.070(3) 0.060(3) 0.061(2) 0.003(2) -0.002(2) 0.016(2)
C26 0.045(2) 0.058(2) 0.0373(18) -0.0048(16) 0.0016(14) -0.0018(17)
N1 0.0489(18) 0.073(2) 0.0386(16) -0.0077(15) -0.0026(13) 0.0096(16)
C12 0.091(4) 0.083(3) 0.056(3) 0.010(2) 0.015(2) -0.013(3)
C14 0.101(4) 0.093(4) 0.058(3) 0.008(3) -0.011(3) 0.016(3)
C16 0.056(2) 0.075(3) 0.045(2) 0.0021(19) -0.0027(17) -0.013(2)
C15 0.061(3) 0.101(4) 0.055(2) 0.001(3) -0.007(2) -0.001(3)
C31 0.052(2) 0.081(3) 0.061(2) 0.022(2) -0.0044(19) -0.006(2)
C3 0.053(2) 0.077(3) 0.043(2) -0.0062(19) -0.0019(16) 0.024(2)
C7 0.215(10) 0.090(6) 0.079(4) 0.023(4) -0.052(6) -0.038(6)
C9 0.074(3) 0.066(3) 0.115(4) 0.009(3) -0.022(3) -0.004(3)
C23 0.216(9) 0.115(6) 0.068(4) -0.019(4) -0.020(5) -0.027(6)
C21 0.262(12) 0.097(5) 0.053(4) -0.025(3) 0.042(6) 0.003(7)
C1 0.0388(19) 0.068(2) 0.0423(19) -0.0057(17) 0.0018(14) -0.0015(18)
C10 0.057(2) 0.067(3) 0.053(2) -0.0037(19) 0.0111(19) -0.014(2)
C11 0.056(2) 0.066(2) 0.0418(19) 0.0000(18) 0.0006(16) -0.0078(19)
C13 0.103(4) 0.087(4) 0.069(3) 0.023(3) 0.002(3) -0.002(3)
C17 0.126(6) 0.153(7) 0.121(6) 0.045(5) -0.009(5) 0.046(5)
C4 0.097(4) 0.055(2) 0.040(2) 0.0028(18) -0.013(2) 0.013(2)
C6 0.255(11) 0.052(3) 0.059(3) -0.009(3) -0.009(5) -0.006(5)
C8 0.115(5) 0.087(5) 0.135(6) 0.030(4) -0.043(4) -0.031(4)
C2 0.052(2) 0.085(3) 0.042(2) -0.006(2) 0.0044(16) 0.014(2)
C18 0.112(5) 0.137(5) 0.065(3) 0.012(3) 0.031(3) 0.075(4)
C19 0.175(7) 0.059(3) 0.041(2) 0.001(2) 0.031(3) 0.038(3)
C22 0.289(15) 0.119(7) 0.072(5) -0.022(4) 0.007(7) -0.032(9)
C20 0.287(12) 0.088(4) 0.073(4) 0.002(3) 0.073(6) 0.048(6)

loop_
_atom_type_symbol
_atom_type_description
_atom_type_scat_dispersion_real
_atom_type_scat_dispersion_imag
_atom_type_scat_source
C C 0.0033 0.0016 'International Tables Vol C Tables 4.2.6.8 and 6.1.1.4'
H H 0.0000 0.0000 'International Tables Vol C Tables 4.2.6.8 and 6.1.1.4'
N N 0.0061 0.0033 'International Tables Vol C Tables 4.2.6.8 and 6.1.1.4'
O O 0.0106 0.0060 'International Tables Vol C Tables 4.2.6.8 and 6.1.1.4'

loop_
_geom_angle_atom_site_label_1
_geom_angle_atom_site_label_2
_geom_angle_atom_site_label_3
_geom_angle
C30 C29 C28 120.4(4)
C30 C29 H29 119.8
C28 C29 H29 119.8
C26 C27 C28 120.5(4)
C26 C27 H27 119.7
C28 C27 H27 119.7
N1 C25 C26 113.7(3)
N1 C25 H25A 108.8
C26 C25 H25A 108.8
N1 C25 H25B 108.8
C26 C25 H25B 108.8
H25A C25 H25B 107.7
N3 N2 N1 121.1(3)
N2 N3 C1 117.9(3)
C29 C30 C31 120.3(5)
C29 C30 H30 119.9
C31 C30 H30 119.9
C4 C5 C6 119.0(7)
C4 C5 H5 120.5
C6 C5 H5 120.5
C19 C24 C23 119.6(7)
C19 C24 H24 120.2
C23 C24 H24 120.2
C29 C28 C27 119.7(4)
C29 C28 H28 120.1
C27 C28 H28 120.1
C27 C26 C31 118.6(4)
C27 C26 C25 119.8(4)
C31 C26 C25 121.4(4)
N2 N1 C3 125.4(3)
N2 N1 C25 115.7(3)
C3 N1 C25 117.4(3)
C13 C12 C11 120.9(5)
C13 C12 H12 119.5
C11 C12 H12 119.5
C15 C14 C13 118.4(5)
C15 C14 C17 120.6(6)
C13 C14 C17 121.0(6)
C15 C16 C11 119.5(4)
C15 C16 H16 120.3
C11 C16 H16 120.3
C14 C15 C16 121.8(5)
C14 C15 H15 119.1
C16 C15 H15 119.1
C30 C31 C26 120.5(4)
C30 C31 H31 119.7
C26 C31 H31 119.7
N1 C3 C2 106.9(4)
N1 C3 C4 113.0(4)
C2 C3 C4 110.2(3)
N1 C3 H3 108.9
C2 C3 H3 108.9
C4 C3 H3 108.9
C8 C7 C6 121.0(8)
C8 C7 H7 119.5
C6 C7 H7 119.5
C4 C9 C8 120.5(6)
C4 C9 H9 119.7
C8 C9 H9 119.7
C22 C23 C24 121.9(11)
C22 C23 H23 119.0
C24 C23 H23 119.0
C20 C21 C22 117.5(7)
C20 C21 H21 121.2
C22 C21 H21 121.2
C2 C1 N3 123.6(4)
C2 C1 C10 121.9(4)
N3 C1 C10 114.4(4)
O1 C10 C11 121.4(4)
O1 C10 C1 117.6(4)
C11 C10 C1 121.0(3)
C16 C11 C12 118.5(4)
C16 C11 C10 122.3(4)
C12 C11 C10 119.2(4)
C12 C13 C14 120.9(5)
C12 C13 H13 119.5
C14 C13 H13 119.5
C14 C17 H17A 109.5
C14 C17 H17B 109.5
H17A C17 H17B 109.5
C14 C17 H17C 109.5
H17A C17 H17C 109.5
H17B C17 H17C 109.5
C9 C4 C5 118.1(6)
C9 C4 C3 121.5(4)
C5 C4 C3 120.2(5)
C7 C6 C5 119.4(7)
C7 C6 H6 120.3
C5 C6 H6 120.3
C7 C8 C9 121.9(9)
C7 C8 H8 119.1
C9 C8 H8 119.1
C1 C2 C18 125.1(4)
C1 C2 C3 119.1(4)
C18 C2 C3 115.7(4)
O2 C18 C2 118.0(6)
O2 C18 C19 123.7(6)
C2 C18 C19 118.1(5)
C24 C19 C20 119.8(7)
C24 C19 C18 122.1(4)
C20 C19 C18 118.2(8)
C23 C22 C21 120.5(9)
C23 C22 H22 119.7
C21 C22 H22 119.7
C19 C20 C21 120.7(10)
C19 C20 H20 119.7
C21 C20 H20 119.7

loop_
_geom_bond_atom_site_label_1
_geom_bond_atom_site_label_2
_geom_bond_distance
C29 C30 1.360(7)
C29 C28 1.361(7)
C29 H29 0.9500
C27 C26 1.371(6)
C27 C28 1.398(6)
C27 H27 0.9500
C25 N1 1.468(5)
C25 C26 1.500(5)
C25 H25A 0.9900
C25 H25B 0.9900
N2 N3 1.281(5)
N2 N1 1.316(5)
N3 C1 1.415(5)
O1 C10 1.224(5)
C30 C31 1.379(6)
C30 H30 0.9500
C5 C4 1.381(7)
C5 C6 1.430(11)
C5 H5 0.9500
O2 C18 1.192(8)
C24 C19 1.373(10)
C24 C23 1.381(9)
C24 H24 0.9500
C28 H28 0.9500
C26 C31 1.384(6)
N1 C3 1.463(5)
C12 C13 1.368(8)
C12 C11 1.391(6)
C12 H12 0.9500
C14 C15 1.376(8)
C14 C13 1.377(9)
C14 C17 1.505(9)
C16 C15 1.383(7)
C16 C11 1.390(6)
C16 H16 0.9500
C15 H15 0.9500
C31 H31 0.9500
C3 C2 1.507(6)
C3 C4 1.518(7)
C3 H3 1.0000
C7 C8 1.305(12)
C7 C6 1.346(13)
C7 H7 0.9500
C9 C4 1.374(8)
C9 C8 1.374(8)
C9 H9 0.9500
C23 C22 1.312(13)
C23 H23 0.9500
C21 C20 1.385(13)
C21 C22 1.434(14)
C21 H21 0.9500
C1 C2 1.320(6)
C1 C10 1.503(6)
C10 C11 1.471(6)
C13 H13 0.9500
C17 H17A 0.9800
C17 H17B 0.9800
C17 H17C 0.9800
C6 H6 0.9500
C8 H8 0.9500
C2 C18 1.505(6)
C18 C19 1.538(9)
C19 C20 1.383(8)
C22 H22 0.9500
C20 H20 0.9500

loop_
_geom_torsion_atom_site_label_1
_geom_torsion_atom_site_label_2
_geom_torsion_atom_site_label_3
_geom_torsion_atom_site_label_4
_geom_torsion
N1 N2 N3 C1 -5.2(5)
C28 C29 C30 C31 0.3(8)
C30 C29 C28 C27 0.4(7)
C26 C27 C28 C29 -0.3(6)
C28 C27 C26 C31 -0.3(6)
C28 C27 C26 C25 -174.9(4)
N1 C25 C26 C27 -149.3(4)
N1 C25 C26 C31 36.2(6)
N3 N2 N1 C3 -15.9(6)
N3 N2 N1 C25 178.7(3)
C26 C25 N1 N2 -120.8(4)
C26 C25 N1 C3 72.6(5)
C13 C14 C15 C16 1.4(8)
C17 C14 C15 C16 -178.2(6)
C11 C16 C15 C14 -1.1(7)
C29 C30 C31 C26 -1.0(8)
C27 C26 C31 C30 0.9(7)
C25 C26 C31 C30 175.5(4)
N2 N1 C3 C2 27.9(5)
C25 N1 C3 C2 -166.9(3)
N2 N1 C3 C4 -93.4(5)
C25 N1 C3 C4 71.7(4)
C19 C24 C23 C22 -1.7(12)
N2 N3 C1 C2 10.3(6)
N2 N3 C1 C10 -166.3(3)
C2 C1 C10 O1 -38.1(6)
N3 C1 C10 O1 138.6(4)
C2 C1 C10 C11 141.8(4)
N3 C1 C10 C11 -41.6(5)
C15 C16 C11 C12 -0.2(6)
C15 C16 C11 C10 -178.2(4)
C13 C12 C11 C16 1.4(7)
C13 C12 C11 C10 179.4(5)
O1 C10 C11 C16 157.7(4)
C1 C10 C11 C16 -22.1(6)
O1 C10 C11 C12 -20.2(7)
C1 C10 C11 C12 159.9(4)
C11 C12 C13 C14 -1.1(9)
C15 C14 C13 C12 -0.2(9)
C17 C14 C13 C12 179.4(6)
C8 C9 C4 C5 -1.7(8)
C8 C9 C4 C3 173.6(5)
C6 C5 C4 C9 1.0(7)
C6 C5 C4 C3 -174.3(4)
N1 C3 C4 C9 38.4(6)
C2 C3 C4 C9 -81.1(5)
N1 C3 C4 C5 -146.4(4)
C2 C3 C4 C5 94.1(5)
C8 C7 C6 C5 -0.2(11)
C4 C5 C6 C7 -0.1(9)
C6 C7 C8 C9 -0.5(12)
C4 C9 C8 C7 1.4(11)
N3 C1 C2 C18 -176.2(5)
C10 C1 C2 C18 0.1(7)
N3 C1 C2 C3 5.0(6)
C10 C1 C2 C3 -178.7(4)
N1 C3 C2 C1 -21.2(5)
C4 C3 C2 C1 102.0(5)
N1 C3 C2 C18 159.9(5)
C4 C3 C2 C18 -77.0(5)
C1 C2 C18 O2 118.2(7)
C3 C2 C18 O2 -62.9(9)
C1 C2 C18 C19 -67.2(8)
C3 C2 C18 C19 111.6(5)
C23 C24 C19 C20 0.8(9)
C23 C24 C19 C18 -178.7(6)
O2 C18 C19 C24 163.8(8)
C2 C18 C19 C24 -10.4(9)
O2 C18 C19 C20 -15.7(11)
C2 C18 C19 C20 170.1(6)
C24 C23 C22 C21 1.4(15)
C20 C21 C22 C23 -0.2(14)
C24 C19 C20 C21 0.3(10)
C18 C19 C20 C21 179.8(6)
C22 C21 C20 C19 -0.7(12)
